data_1562761
loop_
_publ_author_name
'Wei, Mei-Lin'
'Wang, Jun-Hua'
'Wang, Yu-Xia'

_publ_section_title
;
 Two proton-conductive hybrids based on 2,2&#x2032;-biimidazole molecules
 and Keggin-type heteropolyacids
;
_journal_name_full 'Journal of Solid State Chemistry'
_journal_page_first 323
_journal_page_last 329
_journal_paper_doi 10.1016/j.jssc.2012.10.025
_journal_volume 198
_journal_year 2013
_chemical_formula_sum 'C38 H66 N22 O87 P2 W24'
_chemical_formula_weight 6697.47
_space_group_IT_number 2
_space_group_name_Hall '-P 1'
_space_group_name_H-M_alt 'P -1'
_symmetry_cell_setting triclinic
_symmetry_space_group_name_H-M 'P -1'
_atom_sites_solution_hydrogens geom
_atom_sites_solution_primary direct
_atom_sites_solution_secondary difmap
_audit_creation_method SHELXL-97
_cell_angle_alpha 82.352(9)
_cell_angle_beta 86.905(9)
_cell_angle_gamma 62.164(9)
_cell_formula_units_Z 1
_cell_length_a 12.173(7)
_cell_length_b 12.334(6)
_cell_length_c 20.100(10)
_cell_measurement_reflns_used 891
_cell_measurement_temperature 293(2)
_cell_measurement_theta_max 25.10
_cell_measurement_theta_min 2.30
_cell_volume 2645(2)
_computing_cell_refinement 'Bruker SMART'
_computing_data_collection 'Bruker SMART'
_computing_data_reduction 'Bruker SAINT'
_computing_molecular_graphics 'Bruker SHELXTL'
_computing_publication_material 'Bruker SHELXTL'
_computing_structure_refinement 'Bruker SHELXTL'
_computing_structure_solution 'Bruker SHELXTL'
_diffrn_ambient_temperature 293(2)
_diffrn_measured_fraction_theta_full 0.991
_diffrn_measured_fraction_theta_max 0.991
_diffrn_measurement_device_type 'CCD area detector'
_diffrn_measurement_method 'phi and omega scans'
_diffrn_radiation_monochromator graphite
_diffrn_radiation_source 'fine-focus sealed tube'
_diffrn_radiation_type MoK\a
_diffrn_radiation_wavelength 0.71073
_diffrn_reflns_av_R_equivalents 0.0372
_diffrn_reflns_av_sigmaI/netI 0.0759
_diffrn_reflns_limit_h_max 14
_diffrn_reflns_limit_h_min -14
_diffrn_reflns_limit_k_max 14
_diffrn_reflns_limit_k_min -12
_diffrn_reflns_limit_l_max 23
_diffrn_reflns_limit_l_min -18
_diffrn_reflns_number 13603
_diffrn_reflns_theta_full 25.00
_diffrn_reflns_theta_max 25.00
_diffrn_reflns_theta_min 1.89
_exptl_absorpt_coefficient_mu 26.127
_exptl_absorpt_correction_T_max 0.022
_exptl_absorpt_correction_T_min 0.005
_exptl_absorpt_correction_type empirical
_exptl_absorpt_process_details sadabs
_exptl_crystal_colour red
_exptl_crystal_density_diffrn 4.205
_exptl_crystal_density_method 'not measured'
_exptl_crystal_description block
_exptl_crystal_F_000 2950
_exptl_crystal_size_max 0.40
_exptl_crystal_size_mid 0.24
_exptl_crystal_size_min 0.16
_refine_diff_density_max 2.364
_refine_diff_density_min -1.903
_refine_diff_density_rms 0.360
_refine_ls_extinction_coef 0.000380(13)
_refine_ls_extinction_expression Fc^*^=kFc[1+0.001xFc^2^\l^3^/sin(2\q)]^-1/4^
_refine_ls_extinction_method SHELXL
_refine_ls_goodness_of_fit_ref 0.963
_refine_ls_hydrogen_treatment constr
_refine_ls_matrix_type full
_refine_ls_number_parameters 785
_refine_ls_number_reflns 9239
_refine_ls_number_restraints 12
_refine_ls_restrained_S_all 0.963
_refine_ls_R_factor_all 0.0546
_refine_ls_R_factor_gt 0.0403
_refine_ls_shift/su_max 0.002
_refine_ls_shift/su_mean 0.000
_refine_ls_structure_factor_coef Fsqd
_refine_ls_weighting_details 'calc w=1/[\s^2^(Fo^2^)+(0.0386P)^2^+0.0000P] where P=(Fo^2^+2Fc^2^)/3'
_refine_ls_weighting_scheme calc
_refine_ls_wR_factor_gt 0.0969
_refine_ls_wR_factor_ref 0.1032
_reflns_number_gt 7366
_reflns_number_total 9239
_reflns_threshold_expression >2sigma(I)
_cod_data_source_file JSSC-2013-198-323.cif
_cod_data_source_block w
_cod_depositor_comments
;
The following automatic conversions were performed:

data item '_symmetry_cell_setting' value 'Triclinic' was changed to
'triclinic' in accordance with the built-in table derived from the
CIF Core dictionary named 'cif_core.dic' version 2.4.5 last updated
on 2014-11-21.

Automatic conversion script
Id: cif_fix_values 8369 2020-08-20 11:38:08Z andrius 
;
_cod_original_sg_symbol_H-M 'P-1   '
_cod_database_code 1562761

loop_
_symmetry_equiv_pos_as_xyz
'x, y, z'
'-x, -y, -z'

loop_
_atom_site_label
_atom_site_type_symbol
_atom_site_fract_x
_atom_site_fract_y
_atom_site_fract_z
_atom_site_U_iso_or_equiv
_atom_site_adp_type
_atom_site_occupancy
_atom_site_symmetry_multiplicity
_atom_site_calc_flag
_atom_site_refinement_flags
_atom_site_disorder_assembly
_atom_site_disorder_group
W1 W -0.43099(3) 1.93980(3) 0.238963(18) 0.01545(9) Uani 1 1 d . . .
W2 W -0.64066(3) 2.12051(3) 0.112779(18) 0.01667(9) Uani 1 1 d . . .
W3 W -0.56368(3) 1.81449(3) 0.148638(18) 0.01693(9) Uani 1 1 d . . .
W4 W -0.61651(3) 2.14893(3) 0.360875(19) 0.01916(9) Uani 1 1 d . . .
W5 W -0.53697(3) 1.82088(3) 0.391997(18) 0.01931(9) Uani 1 1 d . . .
W6 W -0.67762(3) 1.70389(3) 0.301413(19) 0.01944(9) Uani 1 1 d . . .
W7 W -0.92548(3) 2.23295(3) 0.377028(19) 0.01915(9) Uani 1 1 d . . .
W8 W -1.06990(3) 2.10067(3) 0.280026(19) 0.01855(9) Uani 1 1 d . . .
W9 W -0.81840(3) 2.33602(3) 0.23419(2) 0.02072(10) Uani 1 1 d . . .
W10 W -0.84563(3) 1.90533(3) 0.413840(18) 0.01917(9) Uani 1 1 d . . .
W11 W -0.97173(3) 2.21249(3) 0.137195(18) 0.01915(9) Uani 1 1 d . . .
W12 W -0.89650(3) 1.90641(3) 0.165488(19) 0.02096(9) Uani 1 1 d . . .
P1 P -0.74974(17) 2.02021(18) 0.26325(10) 0.0105(5) Uani 1 1 d . . .
O1 O -0.8691(5) 2.0493(5) 0.2272(3) 0.0218(16) Uani 1 1 d . . .
O2 O -0.6434(5) 1.9874(5) 0.2119(3) 0.0217(15) Uani 1 1 d . . .
O3 O -0.7686(5) 2.1332(5) 0.2944(3) 0.0241(16) Uani 1 1 d . . .
O4 O -0.7179(5) 1.9128(5) 0.3182(3) 0.0208(16) Uani 1 1 d . . .
O5 O -0.5042(5) 2.0715(5) 0.2914(3) 0.0238(16) Uani 1 1 d . . .
O6 O -0.4513(5) 1.8401(5) 0.3136(3) 0.0218(16) Uani 1 1 d . . .
O7 O -0.4845(5) 2.0537(5) 0.1600(3) 0.0219(16) Uani 1 1 d . . .
O8 O -0.4284(5) 1.8212(5) 0.1848(3) 0.0236(16) Uani 1 1 d U . .
O9 O -0.2798(5) 1.9031(6) 0.2424(3) 0.0336(18) Uani 1 1 d . . .
O10 O -0.7012(5) 2.2454(5) 0.1714(3) 0.0228(16) Uani 1 1 d . . .
O11 O -0.5892(5) 1.9602(5) 0.0892(3) 0.0190(15) Uani 1 1 d . . .
O12 O -0.6145(5) 2.1946(6) 0.0425(3) 0.0292(18) Uani 1 1 d . . .
O13 O -0.8077(5) 2.1575(6) 0.1026(3) 0.0266(17) Uani 1 1 d . . .
O14 O -0.5804(5) 1.7247(6) 0.2274(3) 0.0239(17) Uani 1 1 d . . .
O15 O -0.4942(5) 1.7050(6) 0.0963(3) 0.0246(16) Uani 1 1 d . . .
O16 O -0.7365(5) 1.8675(6) 0.1335(3) 0.0249(17) Uani 1 1 d . . .
O17 O -0.7698(5) 2.2147(6) 0.4076(3) 0.0250(17) Uani 1 1 d . . .
O18 O -0.6896(5) 2.2931(5) 0.2966(3) 0.0250(17) Uani 1 1 d . . .
O19 O -0.5789(5) 1.9861(6) 0.3992(3) 0.0271(17) Uani 1 1 d . . .
O20 O -0.5310(6) 2.1863(6) 0.4061(3) 0.0371(19) Uani 1 1 d . . .
O21 O -0.9609(5) 2.0618(6) 0.1133(3) 0.0274(17) Uani 1 1 d . . .
O22 O -0.6816(5) 1.8454(6) 0.4439(3) 0.0284(18) Uani 1 1 d . . .
O23 O -0.5503(5) 1.6904(5) 0.3578(3) 0.0228(17) Uani 1 1 d . . .
O24 O -0.9116(6) 1.8720(6) 0.4830(3) 0.0288(18) Uani 1 1 d . . .
O25 O -0.6460(6) 1.5555(5) 0.3055(4) 0.0323(19) Uani 1 1 d . . .
O26 O -0.7859(5) 1.7538(6) 0.3736(3) 0.0277(17) Uani 1 1 d . . .
O27 O -1.0337(5) 2.2067(5) 0.3237(3) 0.0225(17) Uani 1 1 d . . .
O28 O -0.8728(5) 2.0680(5) 0.4179(3) 0.0235(17) Uani 1 1 d . . .
O29 O -0.9271(5) 2.3582(6) 0.3093(3) 0.0278(18) Uani 1 1 d . . .
O30 O -1.0250(6) 2.3211(6) 0.4330(3) 0.0306(18) Uani 1 1 d . . .
O31 O -1.0937(5) 2.2138(6) 0.2005(3) 0.0266(17) Uani 1 1 d . . .
O32 O -1.2176(5) 2.1391(6) 0.3035(3) 0.0304(18) Uani 1 1 d . . .
O33 O -1.0373(5) 1.9778(5) 0.2238(3) 0.0256(16) Uani 1 1 d . . .
O34 O -0.9770(5) 1.9770(6) 0.3485(4) 0.0320(19) Uani 1 1 d . . .
O35 O -0.9360(5) 2.3089(5) 0.1881(3) 0.0266(18) Uani 1 1 d . . .
O36 O -0.8526(6) 2.4855(6) 0.2053(3) 0.0307(19) Uani 1 1 d . . .
O37 O -0.8146(5) 1.7861(6) 0.2423(3) 0.0271(17) Uani 1 1 d . . .
O38 O -0.4217(6) 1.7383(6) 0.4483(3) 0.034(2) Uani 1 1 d . . .
O39 O -1.0598(6) 2.3157(6) 0.0732(3) 0.036(2) Uani 1 1 d . . .
O40 O -0.9420(6) 1.8280(6) 0.1207(3) 0.0332(19) Uani 1 1 d . . .
N1 N -0.3864(7) 1.4275(7) 0.1524(4) 0.030(2) Uani 1 1 d . . .
N2 N -0.4130(7) 1.2831(7) 0.1170(4) 0.035(2) Uani 1 1 d . . .
H2B H -0.4131 1.2333 0.0908 0.042 Uiso 1 1 calc R . .
N3 N -0.3107(6) 1.4927(6) 0.0196(4) 0.0221(19) Uani 1 1 d . . .
N4 N -0.3322(8) 1.3491(8) -0.0189(4) 0.039(2) Uani 1 1 d . . .
H4B H -0.3443 1.2860 -0.0200 0.047 Uiso 1 1 calc R . .
C1 C -0.4341(9) 1.3780(9) 0.2045(5) 0.032(3) Uani 1 1 d . . .
H1A H -0.4517 1.4030 0.2471 0.038 Uiso 1 1 calc R . .
C2 C -0.4511(10) 1.2879(9) 0.1836(5) 0.039(3) Uani 1 1 d . . .
H2A H -0.4818 1.2389 0.2084 0.047 Uiso 1 1 calc R . .
C3 C -0.3765(9) 1.3692(9) 0.1011(5) 0.031(3) Uani 1 1 d . . .
C4 C -0.3034(10) 1.4092(10) -0.0711(5) 0.040(3) Uani 1 1 d . . .
H4A H -0.2949 1.3918 -0.1153 0.047 Uiso 1 1 calc R . .
C5 C -0.2884(9) 1.5001(9) -0.0486(5) 0.035(3) Uani 1 1 d . . .
H5A H -0.2674 1.5564 -0.0740 0.042 Uiso 1 1 calc R . .
C6 C -0.3393(8) 1.4036(9) 0.0353(5) 0.033(3) Uani 1 1 d . . .
N5 N -0.1673(6) 1.6040(7) 0.2674(4) 0.023(2) Uani 1 1 d . . .
H5B H -0.1199 1.6362 0.2734 0.028 Uiso 1 1 calc R . .
N6 N -0.2692(7) 1.5322(7) 0.2170(4) 0.035(2) Uani 1 1 d . . .
N7 N -0.0804(7) 1.6677(7) 0.1321(4) 0.031(2) Uani 1 1 d . . .
H7B H -0.0482 1.6868 0.1628 0.037 Uiso 1 1 calc R . .
N8 N -0.1857(6) 1.5978(7) 0.0863(4) 0.026(2) Uani 1 1 d . . .
C7 C -0.2229(9) 1.5622(9) 0.3147(5) 0.035(3) Uani 1 1 d . . .
H7A H -0.2165 1.5614 0.3607 0.042 Uiso 1 1 calc R . .
C8 C -0.2905(9) 1.5210(9) 0.2849(5) 0.033(3) Uani 1 1 d . . .
H8A H -0.3421 1.4907 0.3063 0.039 Uiso 1 1 calc R . .
C9 C -0.1990(8) 1.5867(8) 0.2079(5) 0.025(3) Uani 1 1 d . . .
C10 C -0.1255(9) 1.6347(9) 0.0359(5) 0.035(3) Uani 1 1 d . . .
H10A H -0.1286 1.6287 -0.0096 0.043 Uiso 1 1 calc R . .
C11 C -0.0599(9) 1.6822(9) 0.0645(5) 0.033(3) Uani 1 1 d . . .
H11A H -0.0120 1.7165 0.0427 0.039 Uiso 1 1 calc R . .
C12 C -0.1584(7) 1.6195(8) 0.1426(4) 0.017(2) Uani 1 1 d . . .
N9 N 0.3386(7) 0.5800(7) 0.5306(4) 0.029(2) Uani 1 1 d . . .
H9A H 0.2954 0.5555 0.5102 0.035 Uiso 1 1 calc R . .
N10 N 0.4895(7) 0.6062(6) 0.5609(4) 0.026(2) Uani 1 1 d . . .
H10B H 0.5620 0.6006 0.5648 0.031 Uiso 1 1 calc R . .
C13 C 0.3857(9) 0.6781(9) 0.5926(5) 0.032(3) Uani 1 1 d . . .
H13A H 0.3793 0.7328 0.6221 0.039 Uiso 1 1 calc R . .
C14 C 0.2954(9) 0.6585(9) 0.5753(5) 0.030(3) Uani 1 1 d . . .
H14A H 0.2148 0.6938 0.5917 0.036 Uiso 1 1 calc R . .
C15 C 0.4573(8) 0.5446(8) 0.5217(4) 0.019(2) Uani 1 1 d . . .
O41 O -0.3378(6) 1.1182(6) 0.0246(4) 0.0391(19) Uani 1 1 d . . .
H41A H -0.3927 1.1059 0.0075 0.047 Uiso 1 1 d R . .
C16 C -0.2257(14) 1.0160(13) 0.0447(7) 0.091(6) Uani 1 1 d . . .
H16A H -0.2393 0.9455 0.0579 0.137 Uiso 1 1 calc R . .
H16B H -0.1921 1.0323 0.0821 0.137 Uiso 1 1 calc R . .
H16C H -0.1682 0.9995 0.0082 0.137 Uiso 1 1 calc R . .
O42 O 0.2554(6) 0.4564(6) 0.4630(4) 0.037(2) Uani 1 1 d . . .
H42A H 0.2505 0.3994 0.4898 0.045 Uiso 1 1 d R . .
C17 C 0.1467(11) 0.5188(11) 0.4217(6) 0.053(4) Uani 1 1 d . . .
H17A H 0.0894 0.5934 0.4394 0.079 Uiso 1 1 calc R . .
H17B H 0.1084 0.4663 0.4209 0.079 Uiso 1 1 calc R . .
H17C H 0.1690 0.5387 0.3769 0.079 Uiso 1 1 calc R . .
C19 C 0.2376(14) 1.0692(13) 0.5707(7) 0.082(5) Uani 1 1 d . . .
H19A H 0.1834 1.0431 0.5963 0.124 Uiso 1 1 calc R . .
H19B H 0.3195 1.0256 0.5903 0.124 Uiso 1 1 calc R . .
H19C H 0.2410 1.0516 0.5253 0.124 Uiso 1 1 calc R . .
C18 C 0.1917(11) 1.1989(13) 0.5711(7) 0.060(4) Uani 1 1 d . . .
N11 N 0.1669(10) 1.3008(12) 0.5671(8) 0.094(5) Uani 1 1 d . . .
O1W O -0.0235(6) 1.7235(7) 0.2621(4) 0.051(2) Uani 1 1 d . . .
H1WA H 0.0506 1.6821 0.2770 0.061 Uiso 1 1 d R . .
H1WB H -0.0593 1.7986 0.2695 0.061 Uiso 1 1 d R . .
O2W O -0.309(2) 1.543(3) 0.1085(14) 0.132(6) Uani 0.50 1 d PU . .

loop_
_atom_site_aniso_label
_atom_site_aniso_U_11
_atom_site_aniso_U_22
_atom_site_aniso_U_33
_atom_site_aniso_U_23
_atom_site_aniso_U_13
_atom_site_aniso_U_12
W1 0.01162(14) 0.01180(15) 0.02215(18) -0.00240(14) 0.00070(13) -0.00478(11)
W2 0.01829(15) 0.01011(15) 0.01974(18) -0.00059(14) 0.00209(14) -0.00555(12)
W3 0.01569(15) 0.01113(15) 0.02113(18) -0.00594(14) 0.00120(14) -0.00297(12)
W4 0.01977(14) 0.01832(16) 0.02463(19) -0.00730(14) -0.00185(14) -0.01181(12)
W5 0.01744(15) 0.01550(17) 0.02024(19) 0.00240(14) -0.00433(14) -0.00439(13)
W6 0.02050(15) 0.00820(15) 0.0290(2) -0.00001(14) 0.00056(15) -0.00674(12)
W7 0.01755(15) 0.01495(16) 0.02349(19) -0.00814(15) 0.00445(14) -0.00530(12)
W8 0.01186(14) 0.01601(16) 0.0276(2) -0.00684(15) 0.00152(14) -0.00541(12)
W9 0.02220(16) 0.00645(15) 0.0309(2) -0.00231(15) 0.00278(16) -0.00474(12)
W10 0.01885(15) 0.01532(16) 0.02168(19) -0.00031(14) 0.00420(14) -0.00747(12)
W11 0.01514(15) 0.01387(17) 0.02306(19) 0.00070(15) -0.00529(14) -0.00244(13)
W12 0.01900(15) 0.02156(17) 0.0277(2) -0.01008(15) -0.00178(15) -0.01189(12)
P1 0.0109(8) 0.0066(9) 0.0148(11) -0.0042(8) 0.0011(8) -0.0042(7)
O1 0.023(3) 0.009(3) 0.033(4) 0.000(3) 0.002(3) -0.008(2)
O2 0.028(3) 0.023(3) 0.025(3) -0.010(2) 0.008(3) -0.019(2)
O3 0.026(3) 0.021(3) 0.035(4) -0.008(3) 0.007(3) -0.018(2)
O4 0.020(3) 0.011(3) 0.025(3) 0.002(3) -0.005(3) -0.002(2)
O5 0.030(3) 0.015(3) 0.027(3) -0.012(3) 0.001(3) -0.008(2)
O6 0.029(3) 0.020(3) 0.017(3) -0.004(2) 0.009(3) -0.013(2)
O7 0.026(3) 0.011(3) 0.026(3) -0.004(3) -0.003(3) -0.006(2)
O8 0.031(3) 0.007(2) 0.032(3) -0.002(2) -0.006(3) -0.007(2)
O9 0.028(3) 0.036(3) 0.048(4) -0.006(3) -0.004(3) -0.023(2)
O10 0.026(3) 0.018(3) 0.030(3) -0.010(3) 0.003(3) -0.014(2)
O11 0.026(3) 0.011(3) 0.020(3) 0.001(2) -0.014(2) -0.007(2)
O12 0.029(3) 0.040(4) 0.019(3) 0.002(3) 0.005(3) -0.018(3)
O13 0.016(3) 0.028(3) 0.034(4) -0.016(3) 0.001(3) -0.005(2)
O14 0.022(3) 0.029(3) 0.021(3) 0.001(3) 0.002(3) -0.014(2)
O15 0.022(3) 0.030(3) 0.026(3) -0.014(3) 0.004(3) -0.014(2)
O16 0.017(3) 0.030(3) 0.025(3) -0.004(3) 0.000(3) -0.008(2)
O17 0.018(3) 0.026(3) 0.027(3) -0.008(3) 0.004(3) -0.006(2)
O18 0.023(3) 0.011(3) 0.041(4) 0.008(3) -0.006(3) -0.010(2)
O19 0.027(3) 0.034(3) 0.024(3) -0.002(3) 0.001(3) -0.017(2)
O20 0.028(3) 0.048(4) 0.046(4) -0.021(3) -0.004(3) -0.022(3)
O21 0.025(3) 0.027(3) 0.030(4) -0.008(3) 0.003(3) -0.012(2)
O22 0.016(3) 0.029(3) 0.033(4) 0.003(3) -0.011(3) -0.005(2)
O23 0.018(3) 0.011(3) 0.029(3) -0.006(3) 0.009(3) 0.002(2)
O24 0.038(3) 0.025(3) 0.024(3) 0.006(3) 0.009(3) -0.018(3)
O25 0.026(3) 0.013(3) 0.058(5) -0.014(3) 0.009(3) -0.007(2)
O26 0.028(3) 0.022(3) 0.039(4) -0.004(3) -0.004(3) -0.016(2)
O27 0.020(3) 0.009(3) 0.031(4) -0.005(3) -0.006(3) 0.000(2)
O28 0.017(3) 0.019(3) 0.029(3) -0.002(3) -0.002(3) -0.004(2)
O29 0.021(3) 0.025(3) 0.029(4) -0.003(3) 0.010(3) -0.005(2)
O30 0.034(3) 0.024(3) 0.036(4) -0.025(3) 0.009(3) -0.010(3)
O31 0.021(3) 0.021(3) 0.038(4) -0.006(3) 0.003(3) -0.010(2)
O32 0.022(3) 0.027(3) 0.046(4) -0.008(3) 0.008(3) -0.014(2)
O33 0.029(3) 0.022(3) 0.035(4) -0.009(3) 0.001(3) -0.018(2)
O34 0.026(3) 0.014(3) 0.054(4) 0.000(3) -0.018(3) -0.007(2)
O35 0.019(3) 0.014(3) 0.040(4) -0.004(3) -0.001(3) -0.002(2)
O36 0.030(3) 0.012(3) 0.045(4) -0.001(3) 0.005(3) -0.007(2)
O37 0.013(2) 0.027(3) 0.042(4) 0.007(3) -0.002(3) -0.013(2)
O38 0.022(3) 0.032(4) 0.033(4) 0.016(3) -0.012(3) -0.004(3)
O39 0.029(3) 0.028(4) 0.031(4) 0.010(3) -0.012(3) 0.001(3)
O40 0.027(3) 0.028(3) 0.044(4) -0.012(3) -0.015(3) -0.009(3)
N1 0.040(4) 0.015(4) 0.035(5) 0.000(3) -0.007(4) -0.013(3)
N2 0.054(4) 0.026(4) 0.044(5) -0.017(4) 0.006(4) -0.030(3)
N3 0.030(3) 0.017(3) 0.024(4) 0.005(3) -0.008(3) -0.017(3)
N4 0.064(5) 0.038(4) 0.033(5) -0.011(4) -0.007(4) -0.036(3)
C1 0.038(5) 0.029(5) 0.025(5) -0.008(4) 0.012(4) -0.013(4)
C2 0.061(6) 0.015(5) 0.040(6) -0.003(4) 0.001(5) -0.017(4)
C3 0.040(5) 0.024(5) 0.028(5) -0.008(4) 0.003(4) -0.013(4)
C4 0.054(6) 0.046(6) 0.026(5) -0.017(5) 0.014(5) -0.027(5)
C5 0.050(5) 0.037(5) 0.029(5) -0.017(4) 0.010(5) -0.026(4)
C6 0.023(4) 0.023(5) 0.048(6) -0.001(5) -0.021(4) -0.006(4)
N5 0.021(3) 0.021(4) 0.031(4) -0.009(3) 0.000(3) -0.011(3)
N6 0.052(4) 0.015(4) 0.047(5) 0.002(4) 0.000(4) -0.024(3)
N7 0.040(4) 0.042(4) 0.024(4) -0.004(3) 0.000(3) -0.032(3)
N8 0.020(3) 0.024(4) 0.037(5) -0.007(3) 0.004(3) -0.013(3)
C7 0.038(5) 0.027(5) 0.036(6) -0.007(5) 0.006(5) -0.013(4)
C8 0.031(5) 0.033(5) 0.032(6) 0.006(4) 0.006(4) -0.017(4)
C9 0.028(4) 0.015(4) 0.028(5) -0.007(4) -0.009(4) -0.004(4)
C10 0.045(5) 0.037(5) 0.032(5) -0.016(4) -0.009(5) -0.022(4)
C11 0.051(5) 0.035(5) 0.026(5) -0.003(4) 0.005(4) -0.032(4)
C12 0.021(4) 0.008(4) 0.019(5) 0.002(3) -0.012(4) -0.003(3)
N9 0.026(4) 0.030(4) 0.034(5) -0.007(4) 0.002(3) -0.015(3)
N10 0.033(4) 0.016(3) 0.037(5) -0.008(3) 0.003(4) -0.017(3)
C13 0.032(5) 0.029(5) 0.033(6) -0.001(4) 0.002(4) -0.013(4)
C14 0.028(4) 0.020(5) 0.038(6) -0.009(4) 0.019(4) -0.009(4)
C15 0.027(4) 0.016(4) 0.013(4) 0.001(3) 0.000(4) -0.010(3)
O41 0.049(3) 0.036(3) 0.049(4) -0.009(3) -0.006(3) -0.032(3)
C16 0.089(11) 0.056(9) 0.070(9) -0.035(8) -0.021(8) 0.025(8)
O42 0.021(3) 0.034(4) 0.055(5) 0.002(3) -0.016(3) -0.011(3)
C17 0.064(7) 0.038(6) 0.059(8) 0.003(6) -0.011(6) -0.027(5)
C19 0.113(10) 0.074(9) 0.069(10) 0.010(8) -0.031(8) -0.052(8)
C18 0.051(6) 0.075(8) 0.061(8) -0.021(7) 0.001(6) -0.032(6)
N11 0.061(6) 0.072(7) 0.160(13) -0.005(8) -0.037(8) -0.037(6)
O1W 0.023(3) 0.044(4) 0.096(6) -0.014(4) 0.003(4) -0.022(3)
O2W 0.135(8) 0.128(8) 0.136(9) -0.019(7) 0.003(7) -0.063(6)

loop_
_atom_type_symbol
_atom_type_description
_atom_type_scat_dispersion_real
_atom_type_scat_dispersion_imag
_atom_type_scat_source
C C 0.0033 0.0016 'International Tables Vol C Tables 4.2.6.8 and 6.1.1.4'
H H 0.0000 0.0000 'International Tables Vol C Tables 4.2.6.8 and 6.1.1.4'
N N 0.0061 0.0033 'International Tables Vol C Tables 4.2.6.8 and 6.1.1.4'
O O 0.0106 0.0060 'International Tables Vol C Tables 4.2.6.8 and 6.1.1.4'
P P 0.1023 0.0942 'International Tables Vol C Tables 4.2.6.8 and 6.1.1.4'
W W -0.8490 6.8722 'International Tables Vol C Tables 4.2.6.8 and 6.1.1.4'

loop_
_geom_angle_atom_site_label_1
_geom_angle_atom_site_label_2
_geom_angle_atom_site_label_3
_geom_angle
_geom_angle_site_symmetry_1
_geom_angle_site_symmetry_3
O9 W1 O5 102.2(3) . .
O9 W1 O6 103.7(3) . .
O5 W1 O6 86.9(3) . .
O9 W1 O7 101.8(3) . .
O5 W1 O7 89.9(3) . .
O6 W1 O7 154.4(3) . .
O9 W1 O8 102.0(3) . .
O5 W1 O8 155.8(3) . .
O6 W1 O8 86.7(3) . .
O7 W1 O8 85.9(3) . .
O9 W1 O2 169.3(3) . .
O5 W1 O2 86.0(2) . .
O6 W1 O2 83.5(2) . .
O7 W1 O2 70.9(2) . .
O8 W1 O2 70.1(2) . .
O12 W2 O13 102.8(3) . .
O12 W2 O11 102.9(3) . .
O13 W2 O11 89.9(3) . .
O12 W2 O10 101.7(3) . .
O13 W2 O10 86.0(3) . .
O11 W2 O10 155.4(3) . .
O12 W2 O7 101.7(3) . .
O13 W2 O7 155.2(3) . .
O11 W2 O7 87.5(2) . .
O10 W2 O7 86.1(2) . .
O12 W2 O2 170.5(2) . .
O13 W2 O2 84.8(2) . .
O11 W2 O2 71.2(2) . .
O10 W2 O2 84.3(2) . .
O7 W2 O2 71.0(2) . .
O15 W3 O14 102.8(3) . .
O15 W3 O8 102.6(3) . .
O14 W3 O8 91.5(3) . .
O15 W3 O16 102.2(3) . .
O14 W3 O16 86.0(3) . .
O8 W3 O16 155.0(3) . .
O15 W3 O11 100.6(3) . .
O14 W3 O11 156.3(2) . .
O8 W3 O11 87.2(3) . .
O16 W3 O11 85.4(3) . .
O15 W3 O2 170.0(3) . .
O14 W3 O2 86.0(2) . .
O8 W3 O2 71.9(2) . .
O16 W3 O2 83.1(2) . .
O11 W3 O2 71.1(2) . .
O20 W4 O19 103.8(3) . .
O20 W4 O17 101.0(3) . .
O19 W4 O17 90.9(3) . .
O20 W4 O18 100.6(3) . .
O19 W4 O18 155.4(3) . .
O17 W4 O18 87.3(3) . .
O20 W4 O5 102.1(3) . .
O19 W4 O5 85.6(3) . .
O17 W4 O5 156.8(3) . .
O18 W4 O5 86.4(2) . .
O20 W4 O3 169.7(3) . .
O19 W4 O3 84.6(2) . .
O17 W4 O3 72.6(2) . .
O18 W4 O3 71.4(2) . .
O5 W4 O3 84.2(2) . .
O38 W5 O19 104.4(3) . .
O38 W5 O6 102.9(3) . .
O19 W5 O6 85.4(3) . .
O38 W5 O23 100.0(3) . .
O19 W5 O23 155.6(2) . .
O6 W5 O23 89.6(3) . .
O38 W5 O22 102.3(3) . .
O19 W5 O22 87.4(3) . .
O6 W5 O22 154.8(2) . .
O23 W5 O22 87.1(3) . .
O38 W5 O4 169.3(3) . .
O19 W5 O4 83.7(2) . .
O6 W5 O4 84.5(2) . .
O23 W5 O4 72.0(2) . .
O22 W5 O4 70.7(2) . .
O25 W6 O26 101.0(3) . .
O25 W6 O37 103.2(3) . .
O26 W6 O37 89.2(3) . .
O25 W6 O23 101.0(3) . .
O26 W6 O23 87.6(3) . .
O37 W6 O23 155.8(3) . .
O25 W6 O14 103.8(3) . .
O26 W6 O14 155.2(3) . .
O37 W6 O14 86.3(3) . .
O23 W6 O14 86.5(3) . .
O25 W6 O4 169.3(3) . .
O26 W6 O4 71.5(2) . .
O37 W6 O4 84.6(2) . .
O23 W6 O4 71.6(2) . .
O14 W6 O4 83.8(2) . .
O30 W7 O28 104.2(3) . .
O30 W7 O27 101.8(3) . .
O28 W7 O27 86.1(3) . .
O30 W7 O29 100.5(3) . .
O28 W7 O29 155.3(3) . .
O27 W7 O29 90.4(3) . .
O30 W7 O17 101.1(3) . .
O28 W7 O17 86.5(3) . .
O27 W7 O17 157.0(2) . .
O29 W7 O17 87.3(3) . .
O30 W7 O3 169.8(3) . .
O28 W7 O3 83.5(2) . .
O27 W7 O3 85.2(2) . .
O29 W7 O3 71.8(2) . .
O17 W7 O3 72.3(2) . .
O32 W8 O34 102.6(3) . .
O32 W8 O27 102.6(3) . .
O34 W8 O27 86.2(3) . .
O32 W8 O33 101.8(3) . .
O34 W8 O33 89.5(3) . .
O27 W8 O33 155.6(3) . .
O32 W8 O31 102.0(3) . .
O34 W8 O31 155.3(3) . .
O27 W8 O31 86.3(3) . .
O33 W8 O31 87.8(3) . .
O32 W8 O1 170.5(3) . .
O34 W8 O1 84.8(2) . .
O27 W8 O1 83.6(2) . .
O33 W8 O1 72.1(2) . .
O31 W8 O1 70.9(2) . .
O36 W9 O10 102.8(3) . .
O36 W9 O18 101.3(3) . .
O10 W9 O18 90.5(3) . .
O36 W9 O29 101.6(3) . .
O10 W9 O29 155.5(3) . .
O18 W9 O29 87.2(3) . .
O36 W9 O35 103.8(3) . .
O10 W9 O35 86.1(3) . .
O18 W9 O35 154.8(3) . .
O29 W9 O35 85.7(3) . .
O36 W9 O3 170.1(3) . .
O10 W9 O3 84.5(2) . .
O18 W9 O3 71.6(2) . .
O29 W9 O3 71.6(2) . .
O35 W9 O3 83.2(2) . .
O24 W10 O22 101.3(3) . .
O24 W10 O28 104.7(3) . .
O22 W10 O28 89.3(3) . .
O24 W10 O34 103.7(3) . .
O22 W10 O34 155.0(3) . .
O28 W10 O34 86.2(3) . .
O24 W10 O26 100.5(3) . .
O22 W10 O26 86.6(3) . .
O28 W10 O26 154.8(3) . .
O34 W10 O26 87.0(3) . .
O24 W10 O4 168.8(2) . .
O22 W10 O4 71.3(2) . .
O28 W10 O4 83.9(2) . .
O34 W10 O4 83.7(3) . .
O26 W10 O4 71.2(2) . .
O39 W11 O35 103.2(3) . .
O39 W11 O31 102.1(3) . .
O35 W11 O31 89.9(3) . .
O39 W11 O13 102.2(3) . .
O35 W11 O13 86.6(3) . .
O31 W11 O13 155.6(3) . .
O39 W11 O21 101.1(3) . .
O35 W11 O21 155.6(2) . .
O31 W11 O21 87.1(3) . .
O13 W11 O21 86.2(3) . .
O39 W11 O1 170.2(3) . .
O35 W11 O1 84.8(2) . .
O31 W11 O1 71.9(2) . .
O13 W11 O1 83.8(2) . .
O21 W11 O1 71.3(2) . .
O40 W12 O16 103.3(3) . .
O40 W12 O21 101.7(3) . .
O16 W12 O21 90.5(3) . .
O40 W12 O33 101.0(3) . .
O16 W12 O33 155.6(3) . .
O21 W12 O33 87.3(3) . .
O40 W12 O37 102.2(3) . .
O16 W12 O37 86.2(2) . .
O21 W12 O37 156.0(3) . .
O33 W12 O37 86.0(2) . .
O40 W12 O1 169.7(2) . .
O16 W12 O1 84.7(3) . .
O21 W12 O1 71.3(2) . .
O33 W12 O1 71.6(2) . .
O37 W12 O1 84.7(2) . .
O4 P1 O3 109.1(4) . .
O4 P1 O1 110.1(4) . .
O3 P1 O1 108.9(3) . .
O4 P1 O2 109.9(3) . .
O3 P1 O2 109.7(4) . .
O1 P1 O2 109.1(3) . .
P1 O1 W11 126.5(4) . .
P1 O1 W12 124.7(3) . .
W11 O1 W12 89.6(2) . .
P1 O1 W8 125.7(3) . .
W11 O1 W8 89.61(18) . .
W12 O1 W8 89.2(2) . .
P1 O2 W3 126.0(4) . .
P1 O2 W2 125.4(3) . .
W3 O2 W2 90.4(2) . .
P1 O2 W1 124.3(3) . .
W3 O2 W1 89.75(18) . .
W2 O2 W1 89.9(2) . .
P1 O3 W4 126.1(3) . .
P1 O3 W7 125.5(3) . .
W4 O3 W7 89.0(2) . .
P1 O3 W9 126.1(3) . .
W4 O3 W9 89.0(2) . .
W7 O3 W9 89.32(19) . .
P1 O4 W10 126.4(3) . .
P1 O4 W5 125.9(4) . .
W10 O4 W5 89.42(19) . .
P1 O4 W6 125.6(3) . .
W10 O4 W6 89.0(2) . .
W5 O4 W6 88.71(17) . .
W1 O5 W4 149.3(4) . .
W1 O6 W5 150.9(3) . .
W1 O7 W2 128.1(4) . .
W3 O8 W1 128.2(3) . .
W9 O10 W2 150.8(4) . .
W2 O11 W3 127.1(3) . .
W2 O13 W11 150.6(4) . .
W3 O14 W6 150.9(3) . .
W12 O16 W3 151.0(4) . .
W4 O17 W7 126.0(3) . .
W9 O18 W4 127.8(4) . .
W5 O19 W4 151.9(4) . .
W12 O21 W11 127.7(3) . .
W10 O22 W5 128.5(3) . .
W6 O23 W5 127.6(3) . .
W6 O26 W10 128.2(4) . .
W8 O27 W7 150.4(3) . .
W10 O28 W7 150.6(4) . .
W7 O29 W9 127.1(3) . .
W11 O31 W8 127.4(3) . .
W8 O33 W12 127.0(3) . .
W8 O34 W10 151.0(4) . .
W11 O35 W9 150.2(3) . .
W6 O37 W12 149.3(4) . .
C3 N1 C1 107.0(9) . .
C3 N2 C2 107.7(9) . .
C3 N2 H2B 126.2 . .
C2 N2 H2B 126.2 . .
C6 N3 C5 107.7(9) . .
C4 N4 C6 108.2(10) . .
C4 N4 H4B 125.9 . .
C6 N4 H4B 125.9 . .
C2 C1 N1 109.0(9) . .
C2 C1 H1A 125.5 . .
N1 C1 H1A 125.5 . .
C1 C2 N2 105.6(10) . .
C1 C2 H2A 127.2 . .
N2 C2 H2A 127.2 . .
N1 C3 N2 110.7(9) . .
N1 C3 C6 122.6(10) . .
N2 C3 C6 126.5(10) . .
N4 C4 C5 107.9(10) . .
N4 C4 H4A 126.0 . .
C5 C4 H4A 126.0 . .
C4 C5 N3 106.3(10) . .
C4 C5 H5A 126.9 . .
N3 C5 H5A 126.9 . .
N3 C6 N4 109.7(9) . .
N3 C6 C3 125.8(10) . .
N4 C6 C3 124.4(10) . .
C7 N5 C9 107.1(9) . .
C7 N5 H5B 126.5 . .
C9 N5 H5B 126.5 . .
C9 N6 C8 106.6(9) . .
C12 N7 C11 108.9(8) . .
C12 N7 H7B 125.6 . .
C11 N7 H7B 125.6 . .
C12 N8 C10 108.5(9) . .
N5 C7 C8 108.5(10) . .
N5 C7 H7A 125.8 . .
C8 C7 H7A 125.8 . .
C7 C8 N6 107.3(10) . .
C7 C8 H8A 126.3 . .
N6 C8 H8A 126.3 . .
N6 C9 N5 110.4(9) . .
N6 C9 C12 124.1(9) . .
N5 C9 C12 125.5(9) . .
N8 C10 C11 107.7(9) . .
N8 C10 H10A 126.1 . .
C11 C10 H10A 126.1 . .
N7 C11 C10 105.0(9) . .
N7 C11 H11A 127.5 . .
C10 C11 H11A 127.5 . .
N8 C12 N7 109.9(8) . .
N8 C12 C9 124.7(9) . .
N7 C12 C9 125.2(8) . .
C15 N9 C14 109.8(9) . .
C15 N9 H9A 125.1 . .
C14 N9 H9A 125.1 . .
C13 N10 C15 106.4(8) . .
C13 N10 H10B 126.8 . .
C15 N10 H10B 126.8 . .
C14 C13 N10 108.8(10) . .
C14 C13 H13A 125.6 . .
N10 C13 H13A 125.6 . .
C13 C14 N9 107.8(9) . .
C13 C14 H14A 126.1 . .
N9 C14 H14A 126.1 . .
N9 C15 N10 107.2(8) . .
N9 C15 C15 128.1(12) . 2_666
N10 C15 C15 124.7(11) . 2_666
C16 O41 H41A 117.9 . .
O41 C16 H16A 109.5 . .
O41 C16 H16B 109.5 . .
H16A C16 H16B 109.5 . .
O41 C16 H16C 109.5 . .
H16A C16 H16C 109.5 . .
H16B C16 H16C 109.5 . .
C17 O42 H42A 109.3 . .
O42 C17 H17A 109.5 . .
O42 C17 H17B 109.5 . .
H17A C17 H17B 109.5 . .
O42 C17 H17C 109.5 . .
H17A C17 H17C 109.5 . .
H17B C17 H17C 109.5 . .
C18 C19 H19A 109.5 . .
C18 C19 H19B 109.5 . .
H19A C19 H19B 109.5 . .
C18 C19 H19C 109.5 . .
H19A C19 H19C 109.5 . .
H19B C19 H19C 109.5 . .
N11 C18 C19 172.0(16) . .
H1WA O1W H1WB 114.6 . .

loop_
_geom_bond_atom_site_label_1
_geom_bond_atom_site_label_2
_geom_bond_distance
_geom_bond_site_symmetry_2
W1 O9 1.681(6) .
W1 O5 1.882(6) .
W1 O6 1.890(6) .
W1 O7 1.893(6) .
W1 O8 1.924(6) .
W1 O2 2.444(6) .
W2 O12 1.677(6) .
W2 O13 1.882(6) .
W2 O11 1.895(6) .
W2 O10 1.906(6) .
W2 O7 1.928(6) .
W2 O2 2.417(6) .
W3 O15 1.691(6) .
W3 O14 1.867(6) .
W3 O8 1.876(6) .
W3 O16 1.918(6) .
W3 O11 1.924(6) .
W3 O2 2.401(6) .
W4 O20 1.669(7) .
W4 O19 1.898(6) .
W4 O17 1.903(6) .
W4 O18 1.913(6) .
W4 O5 1.914(6) .
W4 O3 2.433(6) .
W5 O38 1.678(6) .
W5 O19 1.880(7) .
W5 O6 1.893(6) .
W5 O23 1.908(7) .
W5 O22 1.915(6) .
W5 O4 2.432(6) .
W6 O25 1.677(6) .
W6 O26 1.870(6) .
W6 O37 1.880(6) .
W6 O23 1.900(6) .
W6 O14 1.916(6) .
W6 O4 2.455(6) .
W7 O30 1.692(6) .
W7 O28 1.902(6) .
W7 O27 1.905(6) .
W7 O29 1.912(6) .
W7 O17 1.927(6) .
W7 O3 2.434(6) .
W8 O32 1.689(6) .
W8 O34 1.871(6) .
W8 O27 1.887(7) .
W8 O33 1.892(6) .
W8 O31 1.914(6) .
W8 O1 2.440(6) .
W9 O36 1.713(6) .
W9 O10 1.890(6) .
W9 O18 1.890(6) .
W9 O29 1.914(6) .
W9 O35 1.921(7) .
W9 O3 2.439(6) .
W10 O24 1.668(6) .
W10 O22 1.879(6) .
W10 O28 1.888(7) .
W10 O34 1.913(6) .
W10 O26 1.935(6) .
W10 O4 2.427(6) .
W11 O39 1.691(6) .
W11 O35 1.873(7) .
W11 O31 1.898(6) .
W11 O13 1.908(6) .
W11 O21 1.925(7) .
W11 O1 2.411(5) .
W12 O40 1.685(7) .
W12 O16 1.874(6) .
W12 O21 1.881(6) .
W12 O33 1.933(6) .
W12 O37 1.938(6) .
W12 O1 2.436(7) .
P1 O4 1.516(6) .
P1 O3 1.518(7) .
P1 O1 1.524(6) .
P1 O2 1.543(6) .
N1 C3 1.305(13) .
N1 C1 1.379(13) .
N2 C3 1.327(14) .
N2 C2 1.393(13) .
N2 H2B 0.8600 .
N3 C6 1.296(13) .
N3 C5 1.383(12) .
N4 C4 1.330(14) .
N4 C6 1.334(13) .
N4 H4B 0.8600 .
C1 C2 1.342(16) .
C1 H1A 0.9300 .
C2 H2A 0.9300 .
C3 C6 1.449(15) .
C4 C5 1.352(16) .
C4 H4A 0.9300 .
C5 H5A 0.9300 .
N5 C7 1.325(13) .
N5 C9 1.349(12) .
N5 H5B 0.8600 .
N6 C9 1.304(14) .
N6 C8 1.376(13) .
N7 C12 1.331(13) .
N7 C11 1.373(12) .
N7 H7B 0.8600 .
N8 C12 1.290(12) .
N8 C10 1.372(13) .
C7 C8 1.348(16) .
C7 H7A 0.9300 .
C8 H8A 0.9300 .
C9 C12 1.451(13) .
C10 C11 1.373(15) .
C10 H10A 0.9300 .
C11 H11A 0.9300 .
N9 C15 1.309(11) .
N9 C14 1.315(13) .
N9 H9A 0.8600 .
N10 C13 1.344(12) .
N10 C15 1.350(13) .
N10 H10B 0.8600 .
C13 C14 1.304(15) .
C13 H13A 0.9300 .
C14 H14A 0.9300 .
C15 C15 1.465(17) 2_666
O41 C16 1.391(14) .
O41 H41A 0.8500 .
C16 H16A 0.9600 .
C16 H16B 0.9600 .
C16 H16C 0.9600 .
O42 C17 1.425(12) .
O42 H42A 0.8501 .
C17 H17A 0.9600 .
C17 H17B 0.9600 .
C17 H17C 0.9600 .
C19 C18 1.43(2) .
C19 H19A 0.9600 .
C19 H19B 0.9600 .
C19 H19C 0.9600 .
C18 N11 1.139(19) .
O1W H1WA 0.8500 .
O1W H1WB 0.8500 .
